data_7127674
loop_
_publ_author_name
'Wu, Jiaoyu'
'Bai, Lu'
'Han, Lingbo'
'Liu, Jingjing'
'Luan, Xinjun'

_publ_section_title
;
 A chemo- and regioselective Pd(0)-catalyzed three-component
 spiroannulation.
;
_journal_issue 9
_journal_name_full 'Chemical communications (Cambridge, England)'
_journal_page_first 1117
_journal_page_last 1120
_journal_paper_doi 10.1039/d0cc07389j
_journal_volume 57
_journal_year 2021
_chemical_formula_sum 'C30 H30 O Si'
_chemical_formula_weight 434.63
_space_group_crystal_system monoclinic
_space_group_IT_number 14
_space_group_name_Hall '-P 2yn'
_space_group_name_H-M_alt 'P 1 21/n 1'
_atom_sites_solution_hydrogens geom
_audit_creation_method SHELXL-2016/6
_audit_update_record
;
2020-01-17 deposited with the CCDC.	2020-12-21 downloaded from the CCDC.
;
_cell_angle_alpha 90
_cell_angle_beta 110.628(6)
_cell_angle_gamma 90
_cell_formula_units_Z 4
_cell_length_a 14.047(5)
_cell_length_b 11.407(4)
_cell_length_c 16.479(5)
_cell_measurement_reflns_used 2500
_cell_measurement_temperature 296(2)
_cell_measurement_theta_max 2.22
_cell_measurement_theta_min 23.44
_cell_volume 2471.2(14)
_computing_structure_refinement 'SHELXL-2016/6 (Sheldrick, 2016)'
_diffrn_ambient_temperature 296(2)
_diffrn_measured_fraction_theta_full 0.999
_diffrn_measured_fraction_theta_max 0.991
_diffrn_measurement_device_type 'Bruker APEX-II CCD'
_diffrn_measurement_method '\f and \w scans'
_diffrn_radiation_type MoK\a
_diffrn_radiation_wavelength 0.71073
_diffrn_reflns_av_R_equivalents 0.0434
_diffrn_reflns_av_unetI/netI 0.0551
_diffrn_reflns_Laue_measured_fraction_full 0.999
_diffrn_reflns_Laue_measured_fraction_max 0.991
_diffrn_reflns_limit_h_max 17
_diffrn_reflns_limit_h_min -17
_diffrn_reflns_limit_k_max 14
_diffrn_reflns_limit_k_min -14
_diffrn_reflns_limit_l_max 14
_diffrn_reflns_limit_l_min -20
_diffrn_reflns_number 12831
_diffrn_reflns_point_group_measured_fraction_full 0.999
_diffrn_reflns_point_group_measured_fraction_max 0.991
_diffrn_reflns_theta_full 25.242
_diffrn_reflns_theta_max 26.126
_diffrn_reflns_theta_min 2.221
_exptl_absorpt_coefficient_mu 0.114
_exptl_absorpt_correction_T_max 0.7453
_exptl_absorpt_correction_T_min 0.6340
_exptl_absorpt_correction_type multi-scan
_exptl_crystal_colour 'clear light colourless'
_exptl_crystal_density_diffrn 1.168
_exptl_crystal_density_meas ?
_exptl_crystal_density_method 'not measured'
_exptl_crystal_description block
_exptl_crystal_F_000 928
_exptl_crystal_size_max 0.2
_exptl_crystal_size_mid 0.17
_exptl_crystal_size_min 0.17
_exptl_transmission_factor_max 0.7453
_exptl_transmission_factor_min 0.6340
_refine_diff_density_max 0.474
_refine_diff_density_min -0.227
_refine_diff_density_rms 0.051
_refine_ls_extinction_method none
_refine_ls_goodness_of_fit_ref 1.030
_refine_ls_hydrogen_treatment constr
_refine_ls_matrix_type full
_refine_ls_number_parameters 292
_refine_ls_number_reflns 4886
_refine_ls_number_restraints 1
_refine_ls_restrained_S_all 1.030
_refine_ls_R_factor_all 0.1080
_refine_ls_R_factor_gt 0.0637
_refine_ls_shift/su_max 0.000
_refine_ls_shift/su_mean 0.000
_refine_ls_structure_factor_coef Fsqd
_refine_ls_weighting_details 'w=1/[\s^2^(Fo^2^)+(0.1015P)^2^+0.3572P] where P=(Fo^2^+2Fc^2^)/3'
_refine_ls_weighting_scheme calc
_refine_ls_wR_factor_gt 0.1726
_refine_ls_wR_factor_ref 0.1996
_reflns_Friedel_coverage 0.000
_reflns_number_gt 2926
_reflns_number_total 4886
_reflns_threshold_expression 'I > 2\s(I)'
_cod_data_source_file d0cc07389j2.cif
_cod_data_source_block xb2175_0m
_cod_depositor_comments
;
The following automatic conversions were performed:

data item '_exptl_crystal_density_meas' value 'none' was changed to
'?' -- the value is perceived as not measured.

Automatic conversion script
Id: cif_fix_values 7556 2019-12-06 15:28:31Z antanas 

 Adding full bibliography for 7127672--7127674.cif.
;
_cod_original_cell_volume 2471.3(14)
_cod_original_sg_symbol_H-M 'P 21/n'
_cod_database_code 7127674
_shelx_shelxl_version_number 2016/6
_shelx_space_group_comment
;
The symmetry employed for this shelxl refinement is uniquely defined
by the following loop, which should always be used as a source of
symmetry information in preference to the above space-group names.
They are only intended as comments.
;
_shelx_estimated_absorpt_t_min 0.977
_shelx_estimated_absorpt_t_max 0.981

loop_
_space_group_symop_operation_xyz
'x, y, z'
'-x+1/2, y+1/2, -z+1/2'
'-x, -y, -z'
'x-1/2, -y-1/2, z-1/2'

loop_
_atom_site_label
_atom_site_type_symbol
_atom_site_fract_x
_atom_site_fract_y
_atom_site_fract_z
_atom_site_U_iso_or_equiv
_atom_site_adp_type
_atom_site_occupancy
_atom_site_site_symmetry_order
_atom_site_calc_flag
_atom_site_refinement_flags_posn
_atom_site_refinement_flags_adp
_atom_site_refinement_flags_occupancy
_atom_site_disorder_assembly
_atom_site_disorder_group
Si1 Si -0.08880(6) 0.51703(7) 0.19387(6) 0.0595(3) Uani 1 1 d . . . . .
C1 C 0.0747(2) 0.5375(2) 0.36205(18) 0.0518(7) Uani 1 1 d . . . . .
C2 C 0.03319(19) 0.48096(19) 0.28536(18) 0.0490(6) Uani 1 1 d . . . . .
O1 O 0.16480(16) 0.53652(17) 0.19769(15) 0.0757(6) Uani 1 1 d . . . . .
C4 C 0.0744(2) 0.2641(2) 0.26549(17) 0.0516(6) Uani 1 1 d . . . . .
C5 C 0.11085(19) 0.3913(2) 0.27739(17) 0.0489(6) Uani 1 1 d . . . . .
C6 C 0.1564(2) 0.4329(3) 0.20982(19) 0.0590(7) Uani 1 1 d . . . . .
C7 C 0.1983(2) 0.4029(2) 0.36357(18) 0.0545(7) Uani 1 1 d . . . . .
C8 C 0.1760(2) 0.4923(2) 0.41126(19) 0.0558(7) Uani 1 1 d . . . . .
C9 C -0.0522(2) 0.6230(2) 0.4207(2) 0.0651(8) Uani 1 1 d . . . . .
H9 H -0.084339 0.550494 0.414013 0.078 Uiso 1 1 calc R U . . .
C10 C 0.0314(2) 0.6361(2) 0.39696(18) 0.0545(7) Uani 1 1 d . . . . .
C11 C 0.0147(2) 0.2227(2) 0.3095(2) 0.0637(8) Uani 1 1 d . . . . .
H11 H -0.007914 0.273475 0.343046 0.076 Uiso 1 1 calc R U . . .
C12 C 0.1079(2) 0.1879(2) 0.21549(19) 0.0627(8) Uani 1 1 d . . . . .
C13 C 0.2443(3) 0.5212(3) 0.4928(2) 0.0752(9) Uani 1 1 d . . . . .
H13 H 0.229702 0.580448 0.525364 0.090 Uiso 1 1 calc R U . . .
C14 C 0.0778(3) 0.7449(2) 0.4088(2) 0.0797(10) Uani 1 1 d . . . . .
H14 H 0.135018 0.755601 0.393663 0.096 Uiso 1 1 calc R U . . .
C15 C 0.0215(3) 0.0293(3) 0.2554(3) 0.0842(11) Uani 1 1 d . . . . .
H15 H 0.004029 -0.049584 0.252589 0.101 Uiso 1 1 calc R U . . .
C16 C 0.0804(3) 0.0695(3) 0.2112(2) 0.0787(10) Uani 1 1 d . . . . .
H16 H 0.102639 0.017906 0.177912 0.094 Uiso 1 1 calc R U . . .
C17 C -0.0121(3) 0.1050(3) 0.3039(2) 0.0792(10) Uani 1 1 d . . . . .
H17 H -0.053148 0.077320 0.333377 0.095 Uiso 1 1 calc R U . . .
C18 C -0.0421(3) 0.8222(3) 0.4647(2) 0.0826(10) Uani 1 1 d . . . . .
H18 H -0.067234 0.884999 0.487129 0.099 Uiso 1 1 calc R U . . .
C19 C 0.1917(3) 0.3438(3) 0.1651(2) 0.0852(11) Uani 1 1 d . . . . .
H19 H 0.231375 0.365997 0.132891 0.102 Uiso 1 1 calc R U . . .
C20 C 0.2883(2) 0.3411(3) 0.3960(2) 0.0705(8) Uani 1 1 d . . . . .
H20 H 0.302908 0.280875 0.364101 0.085 Uiso 1 1 calc R U . . .
C21 C 0.0417(3) 0.8363(3) 0.4421(3) 0.0896(11) Uani 1 1 d . . . . .
H21 H 0.074140 0.908669 0.449545 0.107 Uiso 1 1 calc R U . . .
C22 C -0.0962(3) 0.4276(3) 0.0983(2) 0.0780(9) Uani 1 1 d . . . . .
H22A H -0.038121 0.446367 0.081843 0.094 Uiso 1 1 calc R U . . .
H22B H -0.090567 0.345599 0.115018 0.094 Uiso 1 1 calc R U . . .
C23 C -0.0892(3) 0.7153(3) 0.4543(2) 0.0785(9) Uani 1 1 d . . . . .
H23 H -0.146118 0.705147 0.469954 0.094 Uiso 1 1 calc R U . . .
C24 C 0.1696(3) 0.2311(3) 0.1683(2) 0.0866(11) Uani 1 1 d . . . . .
H24 H 0.195214 0.177526 0.138712 0.104 Uiso 1 1 calc R U . . .
C25 C 0.3563(3) 0.3709(3) 0.4771(3) 0.0874(11) Uani 1 1 d . . . . .
H25 H 0.417503 0.330559 0.500101 0.105 Uiso 1 1 calc R U . . .
C26 C -0.2058(3) 0.4983(4) 0.2210(3) 0.1026(12) Uani 1 1 d . U . . .
H26A H -0.205858 0.559264 0.262047 0.123 Uiso 1 1 calc R U . . .
H26B H -0.263827 0.512573 0.168626 0.123 Uiso 1 1 calc R U . . .
C27 C -0.1923(3) 0.4434(3) 0.0195(2) 0.0992(12) Uani 1 1 d . . . . .
H27A H -0.183362 0.407558 -0.030029 0.149 Uiso 1 1 calc R U . . .
H27B H -0.205803 0.525516 0.008638 0.149 Uiso 1 1 calc R U . . .
H27C H -0.248482 0.407139 0.030108 0.149 Uiso 1 1 calc R U . . .
C28 C 0.3340(3) 0.4598(4) 0.5239(3) 0.0936(12) Uani 1 1 d . . . . .
H28 H 0.380995 0.478909 0.578085 0.112 Uiso 1 1 calc R U . . .
C30 C -0.0937(4) 0.6773(3) 0.1660(3) 0.1096(14) Uani 1 1 d . . . . .
H30A H -0.163051 0.695395 0.129592 0.131 Uiso 1 1 calc R U . . .
H30B H -0.079479 0.721031 0.219445 0.131 Uiso 1 1 calc R U . . .
C31 C -0.0291(5) 0.7212(4) 0.1240(5) 0.186(3) Uani 1 1 d . . . . .
H31A H -0.027484 0.667081 0.079933 0.279 Uiso 1 1 calc R U . . .
H31B H 0.038319 0.730825 0.165626 0.279 Uiso 1 1 calc R U . . .
H31C H -0.054287 0.795557 0.098017 0.279 Uiso 1 1 calc R U . . .
C29 C -0.2228(4) 0.3862(4) 0.2572(4) 0.146(2) Uani 1 1 d . U . . .
H29A H -0.216403 0.323373 0.220673 0.219 Uiso 1 1 calc R U . . .
H29B H -0.289764 0.385331 0.260166 0.219 Uiso 1 1 calc R U . . .
H29C H -0.173200 0.376591 0.314300 0.219 Uiso 1 1 calc R U . . .

loop_
_atom_site_aniso_label
_atom_site_aniso_U_11
_atom_site_aniso_U_22
_atom_site_aniso_U_33
_atom_site_aniso_U_23
_atom_site_aniso_U_13
_atom_site_aniso_U_12
Si1 0.0578(5) 0.0579(5) 0.0624(6) -0.0019(4) 0.0205(4) 0.0088(4)
C1 0.0602(17) 0.0434(13) 0.0588(18) 0.0013(12) 0.0295(15) -0.0067(12)
C2 0.0536(16) 0.0392(12) 0.0607(17) 0.0001(12) 0.0283(14) -0.0010(11)
O1 0.0822(15) 0.0645(13) 0.0938(17) 0.0211(11) 0.0478(13) 0.0049(10)
C4 0.0549(16) 0.0434(13) 0.0542(16) 0.0023(12) 0.0165(13) 0.0060(11)
C5 0.0516(16) 0.0439(13) 0.0545(17) 0.0043(11) 0.0227(13) 0.0026(11)
C6 0.0531(17) 0.0613(17) 0.0677(19) 0.0150(14) 0.0278(15) 0.0121(13)
C7 0.0509(16) 0.0501(15) 0.0615(18) 0.0105(13) 0.0187(14) -0.0018(12)
C8 0.0558(17) 0.0516(15) 0.0588(18) 0.0058(13) 0.0186(14) -0.0091(12)
C9 0.085(2) 0.0495(15) 0.071(2) -0.0025(14) 0.0408(18) -0.0071(14)
C10 0.0675(18) 0.0441(13) 0.0562(17) -0.0032(12) 0.0270(15) -0.0062(12)
C11 0.0695(19) 0.0516(16) 0.072(2) 0.0000(14) 0.0269(16) -0.0049(13)
C12 0.0669(19) 0.0513(16) 0.0677(19) 0.0002(13) 0.0207(16) 0.0186(13)
C13 0.079(2) 0.0688(19) 0.068(2) 0.0002(16) 0.0152(18) -0.0151(17)
C14 0.094(3) 0.0538(17) 0.107(3) -0.0177(17) 0.054(2) -0.0195(16)
C15 0.096(3) 0.0462(17) 0.090(3) -0.0046(17) 0.007(2) -0.0053(17)
C16 0.092(3) 0.0537(18) 0.080(2) -0.0089(16) 0.017(2) 0.0161(17)
C17 0.087(2) 0.0582(19) 0.090(3) 0.0052(17) 0.029(2) -0.0143(16)
C18 0.120(3) 0.0575(19) 0.078(2) -0.0148(16) 0.045(2) 0.0084(18)
C19 0.097(3) 0.086(2) 0.100(3) 0.025(2) 0.069(2) 0.0325(19)
C20 0.0602(19) 0.0642(18) 0.083(2) 0.0163(16) 0.0202(18) 0.0019(15)
C21 0.119(3) 0.0494(17) 0.107(3) -0.0197(18) 0.049(3) -0.0166(18)
C22 0.086(2) 0.0709(19) 0.066(2) -0.0092(16) 0.0129(18) 0.0180(17)
C23 0.100(2) 0.069(2) 0.085(2) -0.0063(17) 0.055(2) 0.0028(18)
C24 0.110(3) 0.077(2) 0.092(3) 0.0068(19) 0.060(2) 0.035(2)
C25 0.066(2) 0.084(2) 0.094(3) 0.026(2) 0.005(2) 0.0035(18)
C26 0.073(2) 0.142(3) 0.091(3) -0.004(2) 0.026(2) 0.002(2)
C27 0.120(3) 0.089(2) 0.073(3) -0.006(2) 0.015(2) 0.008(2)
C28 0.086(3) 0.092(3) 0.076(3) 0.009(2) -0.004(2) -0.016(2)
C30 0.136(4) 0.073(2) 0.104(3) -0.003(2) 0.023(3) 0.030(2)
C31 0.239(7) 0.084(3) 0.272(8) 0.028(4) 0.134(7) -0.019(4)
C29 0.098(3) 0.166(4) 0.178(5) 0.014(4) 0.054(4) -0.032(3)

loop_
_atom_type_symbol
_atom_type_description
_atom_type_scat_dispersion_real
_atom_type_scat_dispersion_imag
_atom_type_scat_source
C C 0.0033 0.0016 'International Tables Vol C Tables 4.2.6.8 and 6.1.1.4'
H H 0.0000 0.0000 'International Tables Vol C Tables 4.2.6.8 and 6.1.1.4'
O O 0.0106 0.0060 'International Tables Vol C Tables 4.2.6.8 and 6.1.1.4'
Si Si 0.0817 0.0704 'International Tables Vol C Tables 4.2.6.8 and 6.1.1.4'

loop_
_geom_angle_atom_site_label_1
_geom_angle_atom_site_label_2
_geom_angle_atom_site_label_3
_geom_angle
_geom_angle_site_symmetry_1
_geom_angle_site_symmetry_3
_geom_angle_publ_flag
C22 Si1 C26 110.62(19) . . ?
C22 Si1 C30 110.02(19) . . ?
C26 Si1 C30 102.2(2) . . ?
C22 Si1 C2 108.84(13) . . ?
C26 Si1 C2 114.40(16) . . ?
C30 Si1 C2 110.60(16) . . ?
C2 C1 C8 111.4(2) . . ?
C2 C1 C10 128.4(3) . . ?
C8 C1 C10 120.2(2) . . ?
C1 C2 C5 108.2(2) . . ?
C1 C2 Si1 127.84(19) . . ?
C5 C2 Si1 123.37(19) . . ?
C11 C4 C12 119.8(2) . . ?
C11 C4 C5 119.9(2) . . ?
C12 C4 C5 120.2(2) . . ?
C7 C5 C4 109.1(2) . . ?
C7 C5 C2 103.1(2) . . ?
C4 C5 C2 115.3(2) . . ?
C7 C5 C6 104.1(2) . . ?
C4 C5 C6 113.9(2) . . ?
C2 C5 C6 110.2(2) . . ?
O1 C6 C19 122.2(3) . . ?
O1 C6 C5 120.6(2) . . ?
C19 C6 C5 117.2(2) . . ?
C20 C7 C8 121.0(3) . . ?
C20 C7 C5 130.2(3) . . ?
C8 C7 C5 108.8(2) . . ?
C13 C8 C7 120.3(3) . . ?
C13 C8 C1 131.2(3) . . ?
C7 C8 C1 108.4(2) . . ?
C10 C9 C23 121.0(3) . . ?
C9 C10 C14 117.8(3) . . ?
C9 C10 C1 122.4(2) . . ?
C14 C10 C1 119.8(2) . . ?
C4 C11 C17 120.0(3) . . ?
C4 C12 C16 119.3(3) . . ?
C4 C12 C24 120.0(3) . . ?
C16 C12 C24 120.7(3) . . ?
C28 C13 C8 118.1(3) . . ?
C21 C14 C10 121.4(3) . . ?
C16 C15 C17 120.1(3) . . ?
C15 C16 C12 120.5(3) . . ?
C15 C17 C11 120.5(3) . . ?
C21 C18 C23 119.7(3) . . ?
C24 C19 C6 122.3(3) . . ?
C7 C20 C25 118.3(3) . . ?
C14 C21 C18 120.1(3) . . ?
C27 C22 Si1 115.4(2) . . ?
C18 C23 C9 119.9(3) . . ?
C19 C24 C12 123.1(3) . . ?
C28 C25 C20 120.5(3) . . ?
C29 C26 Si1 118.8(3) . . ?
C13 C28 C25 121.8(4) . . ?
C31 C30 Si1 119.4(3) . . ?

loop_
_geom_bond_atom_site_label_1
_geom_bond_atom_site_label_2
_geom_bond_distance
_geom_bond_site_symmetry_2
_geom_bond_publ_flag
Si1 C22 1.848(3) . ?
Si1 C26 1.862(4) . ?
Si1 C30 1.880(4) . ?
Si1 C2 1.886(3) . ?
C1 C2 1.354(4) . ?
C1 C8 1.461(4) . ?
C1 C10 1.488(4) . ?
C2 C5 1.535(3) . ?
O1 C6 1.212(3) . ?
C4 C11 1.372(4) . ?
C4 C12 1.389(4) . ?
C4 C5 1.528(3) . ?
C5 C7 1.521(4) . ?
C5 C6 1.541(3) . ?
C6 C19 1.442(4) . ?
C7 C20 1.381(4) . ?
C7 C8 1.389(4) . ?
C8 C13 1.388(4) . ?
C9 C10 1.370(4) . ?
C9 C23 1.374(4) . ?
C10 C14 1.383(4) . ?
C11 C17 1.389(4) . ?
C12 C16 1.400(4) . ?
C12 C24 1.439(4) . ?
C13 C28 1.374(5) . ?
C14 C21 1.358(4) . ?
C15 C16 1.360(5) . ?
C15 C17 1.369(5) . ?
C18 C21 1.364(5) . ?
C18 C23 1.369(4) . ?
C19 C24 1.328(4) . ?
C20 C25 1.384(5) . ?
C22 C27 1.519(5) . ?
C25 C28 1.376(5) . ?
C26 C29 1.464(6) . ?
C30 C31 1.412(6) . ?
